data_4512432
loop_
_publ_author_name
'Danjo, Hiroshi'
'Nakagawa, Toshi'
'Katagiri, Kosuke'
'Kawahata, Masatoshi'
'Yoshigai, Seiki'
'Miyazawa, Toshifumi'
'Yamaguchi, Kentaro'

_publ_section_title
;
 Formation of Lanthanide(III)-Containing Metallosupramolecular Arrays
 Induced by Tris(spiroborate) Twin Bowl
;
_journal_issue 1
_journal_name_full 'Crystal Growth &amp; Design'
_journal_page_first 384
_journal_paper_doi 10.1021/cg5014686
_journal_volume 15
_journal_year 2015
_chemical_formula_sum 'C85.27 H88.53 B3 Eu N8.63 O20.63'
_chemical_formula_weight 1748.70
_chemical_name_systematic
;
 ?
;
_space_group_crystal_system monoclinic
_space_group_IT_number 14
_space_group_name_Hall '-P 2yn'
_space_group_name_H-M_alt 'P 1 21/n 1'
_symmetry_space_group_name_Hall '-P 2yn'
_symmetry_space_group_name_H-M 'P 1 21/n 1'
_atom_sites_solution_hydrogens geom
_audit_creation_method SHELXL-2013
_cell_angle_alpha 90
_cell_angle_beta 99.322(5)
_cell_angle_gamma 90
_cell_formula_units_Z 4
_cell_length_a 11.896(5)
_cell_length_b 28.247(11)
_cell_length_c 24.600(10)
_cell_measurement_reflns_used 6099
_cell_measurement_temperature 150(2)
_cell_measurement_theta_max 26.86
_cell_measurement_theta_min 2.32
_cell_volume 8157(6)
_computing_cell_refinement 'Bruker APEX2'
_computing_data_collection 'Bruker APEX2'
_computing_data_reduction 'Bruker APEX2'
_computing_molecular_graphics 'ORTEP-3 for Windows'
_computing_publication_material Yadokari-XG
_computing_structure_refinement 'SHELXL-2013 (Sheldrick, 2013)'
_computing_structure_solution 'SHELXS-2013 (Sheldrick, 2013)'
_diffrn_ambient_temperature 150(2)
_diffrn_detector_area_resol_mean 8.333
_diffrn_measured_fraction_theta_full 0.999
_diffrn_measured_fraction_theta_max 0.911
_diffrn_measurement_device_type 'Bruker APEX II CCD area detector'
_diffrn_measurement_method '\f and \w scans'
_diffrn_radiation_type MoK\a
_diffrn_radiation_wavelength 0.71073
_diffrn_reflns_av_R_equivalents 0.0294
_diffrn_reflns_av_unetI/netI 0.0411
_diffrn_reflns_Laue_measured_fraction_full 0.999
_diffrn_reflns_Laue_measured_fraction_max 0.911
_diffrn_reflns_limit_h_max 14
_diffrn_reflns_limit_h_min -12
_diffrn_reflns_limit_k_max 25
_diffrn_reflns_limit_k_min -35
_diffrn_reflns_limit_l_max 29
_diffrn_reflns_limit_l_min -31
_diffrn_reflns_number 39557
_diffrn_reflns_point_group_measured_fraction_full 0.999
_diffrn_reflns_point_group_measured_fraction_max 0.911
_diffrn_reflns_theta_full 25.242
_diffrn_reflns_theta_max 27.142
_diffrn_reflns_theta_min 1.442
_diffrn_source 'fine-focus sealed tube'
_exptl_absorpt_coefficient_mu 0.848
_exptl_absorpt_correction_T_max 0.883
_exptl_absorpt_correction_T_min 0.676
_exptl_absorpt_correction_type empirical
_exptl_absorpt_process_details 'SADABS Sheldrick 1996'
_exptl_crystal_colour colourless
_exptl_crystal_density_diffrn 1.424
_exptl_crystal_description prismatic
_exptl_crystal_F_000 3614.5
_exptl_crystal_size_max 0.500
_exptl_crystal_size_mid 0.300
_exptl_crystal_size_min 0.150
_refine_diff_density_max 0.896
_refine_diff_density_min -0.678
_refine_diff_density_rms 0.088
_refine_ls_extinction_method none
_refine_ls_goodness_of_fit_ref 1.058
_refine_ls_hydrogen_treatment constr
_refine_ls_matrix_type full
_refine_ls_number_parameters 1195
_refine_ls_number_reflns 16470
_refine_ls_number_restraints 0
_refine_ls_restrained_S_all 1.058
_refine_ls_R_factor_all 0.0499
_refine_ls_R_factor_gt 0.0362
_refine_ls_shift/su_max 0.000
_refine_ls_shift/su_mean 0.000
_refine_ls_structure_factor_coef Fsqd
_refine_ls_weighting_details 'w=1/[\s^2^(Fo^2^)+(0.0546P)^2^+1.9429P] where P=(Fo^2^+2Fc^2^)/3'
_refine_ls_weighting_scheme calc
_refine_ls_wR_factor_gt 0.0934
_refine_ls_wR_factor_ref 0.1009
_reflns_Friedel_coverage 0.000
_reflns_number_gt 13130
_reflns_number_total 16470
_reflns_threshold_expression 'I > 2\s(I)'
_cod_data_source_file cg5014686_si_004.cif
_cod_data_source_block trimer_TB-Eu
_cod_depositor_comments 'Adding full bibliography for 4512428--4512434.cif.'
_cod_original_cell_volume 8156(6)
_cod_database_code 4512432
_shelx_space_group_comment
;
The symmetry employed for this shelxl refinement is uniquely defined
by the following loop, which should always be used as a source of
symmetry information in preference to the above space-group names.
They are only intended as comments.
;
_shelxl_version_number 2013-4

loop_
_space_group_symop_operation_xyz
'x, y, z'
'-x+1/2, y+1/2, -z+1/2'
'-x, -y, -z'
'x-1/2, -y-1/2, z-1/2'

loop_
_atom_site_label
_atom_site_type_symbol
_atom_site_fract_x
_atom_site_fract_y
_atom_site_fract_z
_atom_site_U_iso_or_equiv
_atom_site_adp_type
_atom_site_occupancy
_atom_site_site_symmetry_order
_atom_site_calc_flag
_atom_site_refinement_flags_posn
_atom_site_refinement_flags_adp
_atom_site_refinement_flags_occupancy
_atom_site_disorder_assembly
_atom_site_disorder_group
C1 C 0.0269(2) 0.35123(9) 0.32294(11) 0.0267(6) Uani 1 1 d . . . . .
C2 C -0.0160(2) 0.31478(9) 0.28955(11) 0.0267(6) Uani 1 1 d . . . . .
C3 C -0.1340(3) 0.31170(10) 0.26666(11) 0.0308(6) Uani 1 1 d . . . . .
C4 C -0.2110(3) 0.34406(10) 0.27798(12) 0.0334(7) Uani 1 1 d . . . . .
H4 H -0.2892 0.3412 0.2625 0.040 Uiso 1 1 calc R U . . .
C5 C -0.2474(3) 0.41775(12) 0.32683(13) 0.0439(8) Uani 1 1 d . . . . .
H5 H -0.3256 0.4159 0.3111 0.053 Uiso 1 1 calc R U . . .
C6 C -0.2111(4) 0.45442(12) 0.36171(14) 0.0513(10) Uani 1 1 d . . . . .
H6 H -0.2635 0.4777 0.3699 0.062 Uiso 1 1 calc R U . . .
C7 C -0.0968(4) 0.45724(12) 0.38500(14) 0.0533(10) Uani 1 1 d . . . . .
H7 H -0.0715 0.4823 0.4097 0.064 Uiso 1 1 calc R U . . .
C8 C -0.0194(3) 0.42404(10) 0.37270(12) 0.0409(8) Uani 1 1 d . . . . .
H8 H 0.0585 0.4269 0.3887 0.049 Uiso 1 1 calc R U . . .
C9 C -0.0539(3) 0.38579(9) 0.33664(11) 0.0310(7) Uani 1 1 d . . . . .
C10 C -0.1717(3) 0.38257(10) 0.31363(12) 0.0341(7) Uani 1 1 d . . . . .
C11 C 0.1528(2) 0.35839(9) 0.34243(11) 0.0275(6) Uani 1 1 d . . . . .
C12 C 0.2152(2) 0.33142(9) 0.38264(11) 0.0277(6) Uani 1 1 d . . . . .
C13 C 0.3324(3) 0.34083(9) 0.40299(11) 0.0295(6) Uani 1 1 d . . . . .
C14 C 0.3895(3) 0.37710(10) 0.38367(11) 0.0314(7) Uani 1 1 d . . . . .
H14 H 0.4665 0.3837 0.3988 0.038 Uiso 1 1 calc R U . . .
C15 C 0.3866(3) 0.44153(10) 0.31518(13) 0.0361(7) Uani 1 1 d . . . . .
H15 H 0.4640 0.4483 0.3293 0.043 Uiso 1 1 calc R U . . .
C16 C 0.3319(3) 0.46717(10) 0.27144(13) 0.0405(8) Uani 1 1 d . . . . .
H16 H 0.3719 0.4909 0.2550 0.049 Uiso 1 1 calc R U . . .
C17 C 0.2165(3) 0.45816(10) 0.25104(13) 0.0393(8) Uani 1 1 d . . . . .
H17 H 0.1785 0.4759 0.2207 0.047 Uiso 1 1 calc R U . . .
C18 C 0.1585(3) 0.42404(9) 0.27449(11) 0.0336(7) Uani 1 1 d . . . . .
H18 H 0.0801 0.4190 0.2606 0.040 Uiso 1 1 calc R U . . .
C19 C 0.2127(3) 0.39577(9) 0.31928(11) 0.0295(6) Uani 1 1 d . . . . .
C20 C 0.3300(3) 0.40500(9) 0.33983(12) 0.0315(7) Uani 1 1 d . . . . .
C21 C 0.3343(2) 0.15174(9) 0.48352(10) 0.0224(6) Uani 1 1 d . . . . .
C22 C 0.3095(2) 0.19877(9) 0.47840(10) 0.0227(6) Uani 1 1 d . . . . .
C23 C 0.2788(2) 0.22648(9) 0.52202(11) 0.0225(6) Uani 1 1 d . . . . .
C24 C 0.2737(2) 0.20802(10) 0.57229(11) 0.0252(6) Uani 1 1 d . . . . .
H24 H 0.2544 0.2271 0.6012 0.030 Uiso 1 1 calc R U . . .
C25 C 0.2968(3) 0.13711(11) 0.63193(12) 0.0408(8) Uani 1 1 d . . . . .
H25 H 0.2795 0.1558 0.6616 0.049 Uiso 1 1 calc R U . . .
C26 C 0.3192(4) 0.09024(12) 0.64058(14) 0.0578(11) Uani 1 1 d . . . . .
H26 H 0.3177 0.0767 0.6758 0.069 Uiso 1 1 calc R U . . .
C27 C 0.3447(4) 0.06177(11) 0.59716(14) 0.0579(11) Uani 1 1 d . . . . .
H27 H 0.3587 0.0289 0.6029 0.069 Uiso 1 1 calc R U . . .
C28 C 0.3493(3) 0.08153(10) 0.54656(12) 0.0392(8) Uani 1 1 d . . . . .
H28 H 0.3682 0.0621 0.5178 0.047 Uiso 1 1 calc R U . . .
C29 C 0.3266(2) 0.13033(9) 0.53617(11) 0.0258(6) Uani 1 1 d . . . . .
C30 C 0.2982(2) 0.15892(10) 0.58018(11) 0.0278(6) Uani 1 1 d . . . . .
C31 C 0.3713(2) 0.12217(9) 0.43914(10) 0.0218(5) Uani 1 1 d . . . . .
C32 C 0.2967(2) 0.09557(9) 0.40375(10) 0.0222(6) Uani 1 1 d . . . . .
C33 C 0.3332(2) 0.06194(9) 0.36714(11) 0.0250(6) Uani 1 1 d . . . . .
C34 C 0.4450(2) 0.05564(10) 0.36383(11) 0.0282(6) Uani 1 1 d . . . . .
H34 H 0.4683 0.0326 0.3398 0.034 Uiso 1 1 calc R U . . .
C35 C 0.6442(2) 0.08204(11) 0.39397(12) 0.0333(7) Uani 1 1 d . . . . .
H35 H 0.6693 0.0595 0.3700 0.040 Uiso 1 1 calc R U . . .
C36 C 0.7224(3) 0.11113(11) 0.42426(13) 0.0376(7) Uani 1 1 d . . . . .
H36 H 0.8007 0.1088 0.4209 0.045 Uiso 1 1 calc R U . . .
C37 C 0.6873(3) 0.14418(12) 0.46003(14) 0.0410(8) Uani 1 1 d . . . . .
H37 H 0.7414 0.1648 0.4804 0.049 Uiso 1 1 calc R U . . .
C38 C 0.5740(2) 0.14704(11) 0.46597(12) 0.0346(7) Uani 1 1 d . . . . .
H38 H 0.5518 0.1691 0.4914 0.042 Uiso 1 1 calc R U . . .
C39 C 0.4904(2) 0.11797(9) 0.43512(10) 0.0243(6) Uani 1 1 d . . . . .
C40 C 0.5268(2) 0.08470(10) 0.39745(11) 0.0271(6) Uani 1 1 d . . . . .
C41 C -0.0899(2) 0.09388(9) 0.23746(10) 0.0219(5) Uani 1 1 d . . . . .
C42 C -0.0164(2) 0.07968(9) 0.28318(11) 0.0231(6) Uani 1 1 d . . . . .
C43 C -0.0472(2) 0.04479(9) 0.32021(10) 0.0238(6) Uani 1 1 d . . . . .
C44 C -0.1527(2) 0.02545(9) 0.31356(11) 0.0253(6) Uani 1 1 d . . . . .
H44 H -0.1720 0.0027 0.3390 0.030 Uiso 1 1 calc R U . . .
C45 C -0.3467(2) 0.02118(10) 0.25831(12) 0.0307(6) Uani 1 1 d . . . . .
H45 H -0.3674 -0.0021 0.2827 0.037 Uiso 1 1 calc R U . . .
C46 C -0.4252(2) 0.03571(11) 0.21535(13) 0.0378(7) Uani 1 1 d . . . . .
H46 H -0.4998 0.0227 0.2102 0.045 Uiso 1 1 calc R U . . .
C47 C -0.3966(3) 0.06994(11) 0.17852(13) 0.0372(7) Uani 1 1 d . . . . .
H47 H -0.4522 0.0804 0.1488 0.045 Uiso 1 1 calc R U . . .
C48 C -0.2885(2) 0.08835(10) 0.18543(11) 0.0297(6) Uani 1 1 d . . . . .
H48 H -0.2700 0.1111 0.1599 0.036 Uiso 1 1 calc R U . . .
C49 C -0.2038(2) 0.07423(9) 0.22982(11) 0.0237(6) Uani 1 1 d . . . . .
C50 C -0.2339(2) 0.03991(9) 0.26781(11) 0.0248(6) Uani 1 1 d . . . . .
C51 C -0.0535(2) 0.12565(9) 0.19497(11) 0.0240(6) Uani 1 1 d . . . . .
C52 C -0.0397(2) 0.17355(9) 0.20181(10) 0.0235(6) Uani 1 1 d . . . . .
C53 C -0.0139(2) 0.20397(9) 0.15918(11) 0.0254(6) Uani 1 1 d . . . . .
C54 C 0.0021(2) 0.18688(10) 0.10944(11) 0.0278(6) Uani 1 1 d . . . . .
H54 H 0.0185 0.2076 0.0814 0.033 Uiso 1 1 calc R U . . .
C55 C 0.0103(2) 0.11696(11) 0.04938(12) 0.0327(7) Uani 1 1 d . . . . .
H55 H 0.0286 0.1370 0.0210 0.039 Uiso 1 1 calc R U . . .
C56 C 0.0006(3) 0.06924(12) 0.04018(13) 0.0386(7) Uani 1 1 d . . . . .
H56 H 0.0120 0.0565 0.0058 0.046 Uiso 1 1 calc R U . . .
C57 C -0.0264(3) 0.03910(11) 0.08162(12) 0.0354(7) Uani 1 1 d . . . . .
H57 H -0.0327 0.0060 0.0752 0.042 Uiso 1 1 calc R U . . .
C58 C -0.0436(2) 0.05726(10) 0.13125(12) 0.0296(6) Uani 1 1 d . . . . .
H58 H -0.0616 0.0363 0.1588 0.035 Uiso 1 1 calc R U . . .
C59 C -0.0354(2) 0.10661(9) 0.14254(11) 0.0241(6) Uani 1 1 d . . . . .
C60 C -0.0062(2) 0.13722(10) 0.10029(11) 0.0262(6) Uani 1 1 d . . . . .
O1 O 0.04159(17) 0.27827(6) 0.27087(8) 0.0294(5) Uani 1 1 d . . . . .
O2 O -0.15261(17) 0.27401(6) 0.23262(8) 0.0332(5) Uani 1 1 d . . . . .
O3 O 0.17996(17) 0.29351(6) 0.40955(8) 0.0313(5) Uani 1 1 d . . . . .
O4 O 0.37347(17) 0.30916(7) 0.44274(8) 0.0326(5) Uani 1 1 d . . . . .
O5 O 0.31176(18) 0.22642(6) 0.43338(8) 0.0306(5) Uani 1 1 d . . . . .
O6 O 0.25784(18) 0.27183(6) 0.50480(8) 0.0302(5) Uani 1 1 d . . . . .
O7 O 0.18143(15) 0.09562(6) 0.39765(7) 0.0255(4) Uani 1 1 d . . . . .
O8 O 0.24159(16) 0.03895(7) 0.33878(8) 0.0305(4) Uani 1 1 d . . . . .
O9 O 0.09219(15) 0.09329(6) 0.29932(7) 0.0269(4) Uani 1 1 d . . . . .
O10 O 0.04440(16) 0.03493(6) 0.35952(8) 0.0289(4) Uani 1 1 d . . . . .
O11 O -0.04954(16) 0.19965(6) 0.24712(7) 0.0284(4) Uani 1 1 d . . . . .
O12 O -0.00921(17) 0.24952(7) 0.17639(8) 0.0320(5) Uani 1 1 d . . . . .
B1 B -0.0405(3) 0.25033(11) 0.23190(14) 0.0294(7) Uani 1 1 d . . . . .
B2 B 0.2803(3) 0.27519(11) 0.44764(13) 0.0307(8) Uani 1 1 d . . . . .
B3 B 0.1393(3) 0.06513(11) 0.34934(13) 0.0269(7) Uani 1 1 d . . . . .
C1A C 0.2660(2) 0.21984(10) 0.22020(12) 0.0286(6) Uani 1 1 d . . . . .
H59 H 0.2099 0.1982 0.2032 0.034 Uiso 1 1 calc R U . . .
C2A C 0.3652(3) 0.25604(13) 0.30247(14) 0.0475(9) Uani 1 1 d . . . . .
H60 H 0.4324 0.2577 0.2842 0.071 Uiso 1 1 calc R U . . .
H61 H 0.3881 0.2458 0.3407 0.071 Uiso 1 1 calc R U . . .
H62 H 0.3295 0.2873 0.3019 0.071 Uiso 1 1 calc R U . . .
C3A C 0.2204(3) 0.19354(11) 0.30728(12) 0.0354(7) Uani 1 1 d . . . . .
H63 H 0.1693 0.1722 0.2835 0.053 Uiso 1 1 calc R U . . .
H64 H 0.1755 0.2142 0.3275 0.053 Uiso 1 1 calc R U . . .
H65 H 0.2736 0.1749 0.3335 0.053 Uiso 1 1 calc R U . . .
N1A N 0.2842(2) 0.22228(8) 0.27360(10) 0.0267(5) Uani 1 1 d . . . . .
O1A O 0.31854(18) 0.24450(7) 0.18957(8) 0.0348(5) Uani 1 1 d . . . . .
C1B C 0.6197(3) 0.20165(11) 0.21174(13) 0.0397(8) Uani 1 1 d . . . . .
H66 H 0.6826 0.2213 0.2076 0.048 Uiso 1 1 calc R U . . .
C2B C 0.5272(3) 0.15121(13) 0.27040(16) 0.0521(9) Uani 1 1 d . . . . .
H111 H 0.4642 0.1534 0.2394 0.078 Uiso 1 1 calc R U . . .
H112 H 0.5010 0.1616 0.3043 0.078 Uiso 1 1 calc R U . . .
H113 H 0.5535 0.1183 0.2747 0.078 Uiso 1 1 calc R U . . .
C3B C 0.7209(3) 0.18275(13) 0.30254(13) 0.0453(8) Uani 1 1 d . . . . .
H114 H 0.7559 0.1513 0.3066 0.068 Uiso 1 1 calc R U . . .
H115 H 0.6987 0.1924 0.3375 0.068 Uiso 1 1 calc R U . . .
H116 H 0.7758 0.2055 0.2921 0.068 Uiso 1 1 calc R U . . .
N1B N 0.6202(2) 0.18130(9) 0.25981(11) 0.0355(6) Uani 1 1 d . . . . .
O1B O 0.5427(2) 0.19711(8) 0.17120(10) 0.0514(6) Uani 1 1 d . . . . .
C1C C 0.2999(2) 0.11660(10) 0.11621(14) 0.0350(7) Uani 1 1 d . . . . .
H67 H 0.3070 0.1133 0.0785 0.042 Uiso 1 1 calc R U . . .
C2C C 0.2625(3) 0.08100(11) 0.20071(14) 0.0418(8) Uani 1 1 d . . . . .
H68 H 0.2747 0.1137 0.2138 0.063 Uiso 1 1 calc R U . . .
H69 H 0.3167 0.0600 0.2234 0.063 Uiso 1 1 calc R U . . .
H70 H 0.1846 0.0712 0.2034 0.063 Uiso 1 1 calc R U . . .
C3C C 0.2735(3) 0.03158(11) 0.11729(15) 0.0446(8) Uani 1 1 d . . . . .
H71 H 0.2809 0.0351 0.0784 0.067 Uiso 1 1 calc R U . . .
H72 H 0.2000 0.0169 0.1201 0.067 Uiso 1 1 calc R U . . .
H73 H 0.3353 0.0115 0.1358 0.067 Uiso 1 1 calc R U . . .
N1C N 0.2798(2) 0.07812(8) 0.14346(11) 0.0342(6) Uani 1 1 d . . . . .
O1C O 0.31015(18) 0.15695(7) 0.13669(9) 0.0375(5) Uani 1 1 d . . . . .
C1D C 0.5272(3) 0.33607(12) 0.14224(14) 0.0451(8) Uani 1 1 d . . . . .
H74 H 0.5644 0.3469 0.1132 0.054 Uiso 1 1 calc R U . . .
C2D C 0.4339(3) 0.35458(11) 0.21919(14) 0.0456(8) Uani 1 1 d . . . . .
H75 H 0.4081 0.3217 0.2138 0.068 Uiso 1 1 calc R U . . .
H76 H 0.3678 0.3754 0.2186 0.068 Uiso 1 1 calc R U . . .
H77 H 0.4840 0.3575 0.2548 0.068 Uiso 1 1 calc R U . . .
C3D C 0.5223(4) 0.41802(12) 0.17063(16) 0.0645(12) Uani 1 1 d . . . . .
H78 H 0.5705 0.4286 0.2045 0.097 Uiso 1 1 calc R U . . .
H79 H 0.4515 0.4364 0.1648 0.097 Uiso 1 1 calc R U . . .
H80 H 0.5628 0.4226 0.1394 0.097 Uiso 1 1 calc R U . . .
N1D N 0.4957(2) 0.36804(9) 0.17538(11) 0.0386(6) Uani 1 1 d . . . . .
O1D O 0.5121(2) 0.29273(8) 0.14599(11) 0.0532(7) Uani 1 1 d . . . . .
C1E C 0.5725(3) 0.15839(10) 0.05123(12) 0.0350(7) Uani 1 1 d . . . . .
H81 H 0.6249 0.1840 0.0578 0.042 Uiso 1 1 calc R U . . .
C2E C 0.5322(3) 0.07788(12) 0.02241(15) 0.0480(9) Uani 1 1 d . . . . .
H82 H 0.5689 0.0502 0.0416 0.072 Uiso 1 1 calc R U . . .
H83 H 0.5154 0.0714 -0.0172 0.072 Uiso 1 1 calc R U . . .
H84 H 0.4612 0.0848 0.0362 0.072 Uiso 1 1 calc R U . . .
C3E C 0.7241(3) 0.11263(12) 0.02167(15) 0.0474(9) Uani 1 1 d . . . . .
H85 H 0.7673 0.1417 0.0320 0.071 Uiso 1 1 calc R U . . .
H86 H 0.7229 0.1062 -0.0176 0.071 Uiso 1 1 calc R U . . .
H87 H 0.7602 0.0861 0.0435 0.071 Uiso 1 1 calc R U . . .
N1E N 0.6081(2) 0.11842(8) 0.03219(10) 0.0321(6) Uani 1 1 d . . . . .
O1E O 0.47440(18) 0.16448(8) 0.06104(9) 0.0388(5) Uani 1 1 d . . . . .
C1F C 0.2632(5) 0.3385(2) 0.0851(2) 0.0289(19) Uani 0.479(8) 1 d . . P A 1
H88 H 0.3198 0.3529 0.0675 0.035 Uiso 0.479(8) 1 calc R U P A 1
C2F C 0.1118(9) 0.3445(4) 0.1369(4) 0.051(2) Uani 0.479(8) 1 d . . P A 1
H89 H 0.1127 0.3101 0.1321 0.076 Uiso 0.479(8) 1 calc R U P A 1
H90 H 0.0356 0.3567 0.1228 0.076 Uiso 0.479(8) 1 calc R U P A 1
H91 H 0.1317 0.3522 0.1761 0.076 Uiso 0.479(8) 1 calc R U P A 1
C3F C 0.1912(12) 0.4180(4) 0.1005(6) 0.072(4) Uani 0.479(8) 1 d . . P A 1
H92 H 0.2016 0.4326 0.1371 0.109 Uiso 0.479(8) 1 calc R U P A 1
H93 H 0.1170 0.4273 0.0798 0.109 Uiso 0.479(8) 1 calc R U P A 1
H94 H 0.2518 0.4287 0.0807 0.109 Uiso 0.479(8) 1 calc R U P A 1
N1F N 0.1960(18) 0.3665(8) 0.1062(8) 0.040(3) Uani 0.479(8) 1 d . . P A 1
O1F O 0.2609(11) 0.2929(5) 0.0859(7) 0.035(2) Uani 0.479(8) 1 d . . P A 1
C11F C 0.2050(6) 0.3139(2) 0.1131(3) 0.042(2) Uani 0.521(8) 1 d . . P A 2
H95 H 0.1616 0.2892 0.1259 0.051 Uiso 0.521(8) 1 calc R U P A 2
C12F C 0.2288(9) 0.4004(4) 0.0994(4) 0.047(2) Uani 0.521(8) 1 d . . P A 2
H96 H 0.2573 0.4202 0.1313 0.071 Uiso 0.521(8) 1 calc R U P A 2
H97 H 0.1744 0.4185 0.0732 0.071 Uiso 0.521(8) 1 calc R U P A 2
H98 H 0.2926 0.3903 0.0815 0.071 Uiso 0.521(8) 1 calc R U P A 2
C13F C 0.0697(7) 0.3681(4) 0.1420(3) 0.053(2) Uani 0.521(8) 1 d . . P A 2
H99 H 0.0312 0.3382 0.1473 0.080 Uiso 0.521(8) 1 calc R U P A 2
H100 H 0.0181 0.3887 0.1174 0.080 Uiso 0.521(8) 1 calc R U P A 2
H101 H 0.0916 0.3838 0.1777 0.080 Uiso 0.521(8) 1 calc R U P A 2
N11F N 0.1720(14) 0.3586(6) 0.1175(7) 0.030(3) Uani 0.521(8) 1 d . . P A 2
O11F O 0.2919(10) 0.3034(5) 0.0927(6) 0.034(2) Uani 0.521(8) 1 d . . P A 2
C1G C 0.1863(3) 0.22052(12) -0.00699(14) 0.0390(8) Uani 1 1 d . . . . .
H102 H 0.1415 0.2482 -0.0055 0.047 Uiso 1 1 calc R U . . .
C2G C 0.2500(6) 0.1581(2) -0.0595(2) 0.148(3) Uani 1 1 d . . . . .
H117 H 0.2992 0.1519 -0.0242 0.222 Uiso 1 1 calc R U . . .
H118 H 0.2971 0.1626 -0.0882 0.222 Uiso 1 1 calc R U . . .
H119 H 0.1987 0.1311 -0.0691 0.222 Uiso 1 1 calc R U . . .
C3G C 0.1133(3) 0.21823(17) -0.10459(15) 0.0645(12) Uani 1 1 d . . . . .
H120 H 0.0779 0.2482 -0.0963 0.097 Uiso 1 1 calc R U . . .
H121 H 0.0537 0.1951 -0.1179 0.097 Uiso 1 1 calc R U . . .
H122 H 0.1608 0.2235 -0.1330 0.097 Uiso 1 1 calc R U . . .
N1G N 0.1836(3) 0.20029(12) -0.05483(12) 0.0552(8) Uani 1 1 d . . . . .
O1G O 0.2426(2) 0.20641(10) 0.03640(9) 0.0535(7) Uani 1 1 d . . . . .
C1H C 0.4852(10) 0.2697(4) -0.0131(5) 0.031(2) Uani 0.489(6) 1 d . . P A 1
H138 H 0.4795 0.2401 -0.0317 0.037 Uiso 0.489(6) 1 calc R U P A 1
C2H C 0.5205(5) 0.3529(2) -0.0138(3) 0.0331(16) Uani 0.489(6) 1 d . . P A 1
H135 H 0.4653 0.3568 0.0114 0.050 Uiso 0.489(6) 1 calc R U P A 1
H136 H 0.5101 0.3782 -0.0414 0.050 Uiso 0.489(6) 1 calc R U P A 1
H137 H 0.5979 0.3544 0.0071 0.050 Uiso 0.489(6) 1 calc R U P A 1
C3H C 0.5144(12) 0.3041(3) -0.0990(5) 0.039(2) Uani 0.489(6) 1 d . . P A 1
H126 H 0.5102 0.2708 -0.1105 0.058 Uiso 0.489(6) 1 calc R U P A 1
H127 H 0.5880 0.3173 -0.1043 0.058 Uiso 0.489(6) 1 calc R U P A 1
H128 H 0.4528 0.3219 -0.1212 0.058 Uiso 0.489(6) 1 calc R U P A 1
N1H N 0.5032(5) 0.3073(3) -0.0411(3) 0.0296(15) Uani 0.489(6) 1 d . . P A 1
O1H O 0.4750(9) 0.2700(3) 0.0368(4) 0.044(2) Uani 0.489(6) 1 d . . P A 1
C11H C 0.4811(10) 0.2873(4) -0.0019(6) 0.035(2) Uani 0.511(6) 1 d . . P A 2
H139 H 0.5136 0.3144 0.0175 0.043 Uiso 0.511(6) 1 calc R U P A 2
C12H C 0.4333(6) 0.2446(3) -0.0878(3) 0.0468(19) Uani 0.511(6) 1 d . . P A 2
H129 H 0.4247 0.2185 -0.0626 0.070 Uiso 0.511(6) 1 calc R U P A 2
H130 H 0.4855 0.2351 -0.1128 0.070 Uiso 0.511(6) 1 calc R U P A 2
H131 H 0.3589 0.2525 -0.1092 0.070 Uiso 0.511(6) 1 calc R U P A 2
C13H C 0.5260(11) 0.3233(4) -0.0863(5) 0.051(3) Uani 0.511(6) 1 d . . P A 2
H132 H 0.5451 0.3505 -0.0619 0.076 Uiso 0.511(6) 1 calc R U P A 2
H133 H 0.4697 0.3328 -0.1181 0.076 Uiso 0.511(6) 1 calc R U P A 2
H134 H 0.5949 0.3119 -0.0992 0.076 Uiso 0.511(6) 1 calc R U P A 2
N11H N 0.4789(5) 0.2856(3) -0.0564(2) 0.0289(14) Uani 0.511(6) 1 d . . P A 2
O11H O 0.4436(8) 0.2559(3) 0.0243(4) 0.0414(18) Uani 0.511(6) 1 d . . P A 2
Eu1 Eu 0.39335(2) 0.22918(2) 0.10782(2) 0.02480(6) Uani 1 1 d . . . . .
C1I C 0.5231(7) 0.4330(3) 0.0120(3) 0.083(2) Uani 0.633(4) 1 d . . P A -1
H140 H 0.5988 0.4246 0.0083 0.100 Uiso 0.633(4) 1 calc R U P A -1
C2I C 0.3931(5) 0.49414(19) 0.0078(3) 0.0534(17) Uani 0.633(4) 1 d . . P A -1
H141 H 0.3397 0.4678 0.0085 0.080 Uiso 0.633(4) 1 calc R U P A -1
H142 H 0.3654 0.5150 -0.0233 0.080 Uiso 0.633(4) 1 calc R U P A -1
H143 H 0.3991 0.5120 0.0423 0.080 Uiso 0.633(4) 1 calc R U P A -1
N1I N 0.4891(8) 0.47821(19) 0.0026(3) 0.095(2) Uani 0.633(4) 1 d . . P A -1
O1I O 0.4580(4) 0.40174(17) 0.0256(2) 0.0850(17) Uani 0.633(4) 1 d . . P A -1

loop_
_atom_site_aniso_label
_atom_site_aniso_U_11
_atom_site_aniso_U_22
_atom_site_aniso_U_33
_atom_site_aniso_U_23
_atom_site_aniso_U_13
_atom_site_aniso_U_12
C1 0.0419(17) 0.0157(13) 0.0220(13) 0.0048(10) 0.0040(12) 0.0048(12)
C2 0.0388(16) 0.0171(13) 0.0235(14) 0.0032(11) 0.0030(12) 0.0045(12)
C3 0.0422(17) 0.0227(14) 0.0267(15) 0.0045(12) 0.0031(13) 0.0032(13)
C4 0.0399(17) 0.0318(16) 0.0284(15) 0.0056(12) 0.0054(13) 0.0054(13)
C5 0.059(2) 0.0389(19) 0.0365(18) 0.0101(15) 0.0141(16) 0.0206(16)
C6 0.082(3) 0.0350(19) 0.0396(19) 0.0044(15) 0.0190(19) 0.0284(18)
C7 0.091(3) 0.0314(18) 0.0385(19) -0.0051(15) 0.0120(19) 0.0174(18)
C8 0.069(2) 0.0232(15) 0.0293(16) -0.0007(12) 0.0048(15) 0.0087(15)
C9 0.0522(19) 0.0183(14) 0.0232(14) 0.0037(11) 0.0078(13) 0.0052(13)
C10 0.0513(19) 0.0260(15) 0.0268(15) 0.0071(12) 0.0120(14) 0.0102(14)
C11 0.0463(17) 0.0131(12) 0.0219(14) -0.0030(10) 0.0017(12) 0.0021(12)
C12 0.0449(17) 0.0132(12) 0.0244(14) -0.0018(11) 0.0039(12) -0.0013(12)
C13 0.0480(18) 0.0166(13) 0.0222(14) -0.0024(11) 0.0009(13) 0.0005(12)
C14 0.0438(18) 0.0212(14) 0.0297(15) -0.0027(12) 0.0070(13) -0.0009(12)
C15 0.0514(19) 0.0207(14) 0.0395(17) -0.0059(13) 0.0173(15) -0.0010(13)
C16 0.070(2) 0.0167(14) 0.0408(18) 0.0039(13) 0.0259(17) 0.0027(14)
C17 0.069(2) 0.0189(14) 0.0314(16) 0.0040(12) 0.0132(16) 0.0076(15)
C18 0.055(2) 0.0176(14) 0.0279(15) 0.0022(11) 0.0071(14) 0.0059(13)
C19 0.0522(19) 0.0149(13) 0.0222(14) -0.0008(11) 0.0087(13) 0.0022(12)
C20 0.0519(19) 0.0135(13) 0.0312(15) -0.0044(11) 0.0129(14) 0.0007(12)
C21 0.0248(14) 0.0214(13) 0.0207(13) -0.0022(10) 0.0026(11) -0.0007(11)
C22 0.0284(14) 0.0219(13) 0.0166(12) 0.0018(10) 0.0006(11) -0.0007(11)
C23 0.0240(14) 0.0172(13) 0.0249(14) -0.0004(10) -0.0007(11) 0.0018(10)
C24 0.0321(15) 0.0237(14) 0.0204(14) -0.0031(11) 0.0066(11) 0.0009(12)
C25 0.070(2) 0.0309(16) 0.0232(15) 0.0012(13) 0.0140(15) -0.0019(16)
C26 0.114(3) 0.0327(18) 0.0304(18) 0.0121(15) 0.024(2) 0.002(2)
C27 0.118(3) 0.0164(15) 0.0398(19) 0.0093(14) 0.015(2) 0.0065(18)
C28 0.068(2) 0.0219(15) 0.0288(16) 0.0020(12) 0.0115(15) 0.0038(15)
C29 0.0366(16) 0.0177(13) 0.0223(14) 0.0007(10) 0.0025(12) -0.0004(11)
C30 0.0371(16) 0.0234(14) 0.0230(14) 0.0017(11) 0.0057(12) -0.0015(12)
C31 0.0279(14) 0.0175(12) 0.0195(13) 0.0019(10) 0.0020(11) 0.0016(11)
C32 0.0281(14) 0.0189(13) 0.0189(13) 0.0027(10) 0.0017(11) 0.0032(11)
C33 0.0306(15) 0.0216(13) 0.0217(13) -0.0011(11) 0.0014(11) 0.0006(11)
C34 0.0334(16) 0.0262(14) 0.0247(14) -0.0070(11) 0.0034(12) 0.0053(12)
C35 0.0323(16) 0.0331(16) 0.0352(17) -0.0023(13) 0.0076(13) 0.0060(13)
C36 0.0279(16) 0.0408(18) 0.0446(18) 0.0007(15) 0.0077(14) 0.0003(13)
C37 0.0293(17) 0.0407(18) 0.051(2) -0.0085(15) -0.0003(14) -0.0085(14)
C38 0.0343(17) 0.0301(16) 0.0383(17) -0.0080(13) 0.0024(13) -0.0026(13)
C39 0.0288(15) 0.0216(13) 0.0218(13) 0.0016(11) 0.0021(11) 0.0031(11)
C40 0.0306(15) 0.0261(14) 0.0245(14) 0.0030(11) 0.0042(12) 0.0036(12)
C41 0.0279(14) 0.0161(12) 0.0218(13) -0.0035(10) 0.0043(11) 0.0015(11)
C42 0.0278(14) 0.0166(12) 0.0247(14) -0.0060(10) 0.0033(11) -0.0022(11)
C43 0.0296(15) 0.0185(13) 0.0223(13) -0.0006(10) 0.0009(11) 0.0019(11)
C44 0.0320(15) 0.0166(13) 0.0281(14) 0.0011(11) 0.0075(12) 0.0005(11)
C45 0.0304(16) 0.0246(14) 0.0373(16) -0.0034(12) 0.0063(13) -0.0031(12)
C46 0.0243(15) 0.0432(18) 0.0448(19) -0.0051(15) 0.0026(13) -0.0035(13)
C47 0.0307(16) 0.0424(18) 0.0363(17) 0.0012(14) -0.0012(13) 0.0024(14)
C48 0.0332(16) 0.0286(15) 0.0270(15) -0.0013(12) 0.0041(12) 0.0018(12)
C49 0.0287(14) 0.0184(13) 0.0239(14) -0.0041(10) 0.0037(11) 0.0012(11)
C50 0.0245(14) 0.0203(13) 0.0297(14) -0.0046(11) 0.0052(11) 0.0015(11)
C51 0.0257(14) 0.0213(13) 0.0244(14) -0.0004(11) 0.0018(11) 0.0012(11)
C52 0.0277(14) 0.0221(13) 0.0198(13) -0.0035(10) 0.0012(11) 0.0001(11)
C53 0.0276(14) 0.0181(13) 0.0284(15) 0.0010(11) -0.0014(11) -0.0010(11)
C54 0.0288(15) 0.0286(15) 0.0261(14) 0.0044(12) 0.0051(12) -0.0051(12)
C55 0.0328(16) 0.0390(17) 0.0272(15) -0.0003(13) 0.0078(12) 0.0017(13)
C56 0.0430(19) 0.0426(19) 0.0312(16) -0.0093(14) 0.0087(14) 0.0068(15)
C57 0.0435(18) 0.0266(15) 0.0360(17) -0.0075(13) 0.0065(14) 0.0041(13)
C58 0.0343(16) 0.0228(14) 0.0310(15) -0.0022(12) 0.0038(12) -0.0001(12)
C59 0.0249(14) 0.0216(13) 0.0248(14) -0.0020(11) 0.0013(11) 0.0026(11)
C60 0.0254(14) 0.0270(14) 0.0255(14) 0.0000(11) 0.0018(11) 0.0000(11)
O1 0.0347(11) 0.0169(9) 0.0346(11) -0.0055(8) -0.0006(9) 0.0026(8)
O2 0.0364(12) 0.0246(11) 0.0364(12) -0.0035(8) -0.0007(9) 0.0015(8)
O3 0.0470(12) 0.0155(9) 0.0286(10) 0.0058(8) -0.0021(9) -0.0029(8)
O4 0.0458(12) 0.0217(10) 0.0274(10) 0.0048(8) -0.0034(9) -0.0018(9)
O5 0.0536(13) 0.0181(10) 0.0201(10) 0.0029(7) 0.0054(9) 0.0026(8)
O6 0.0490(13) 0.0187(10) 0.0222(10) 0.0021(7) 0.0035(9) 0.0065(8)
O7 0.0240(10) 0.0249(10) 0.0266(10) -0.0051(8) 0.0004(8) 0.0026(8)
O8 0.0311(11) 0.0285(11) 0.0299(10) -0.0106(8) -0.0005(8) 0.0008(8)
O9 0.0278(10) 0.0243(10) 0.0273(10) 0.0004(8) 0.0004(8) -0.0061(8)
O10 0.0296(10) 0.0255(10) 0.0290(10) 0.0041(8) -0.0027(8) -0.0014(8)
O11 0.0408(11) 0.0185(10) 0.0254(10) -0.0042(8) 0.0034(8) -0.0024(8)
O12 0.0467(12) 0.0171(9) 0.0314(11) 0.0002(8) 0.0036(9) -0.0046(9)
B1 0.0348(18) 0.0177(15) 0.0342(18) -0.0012(13) 0.0012(14) -0.0010(13)
B2 0.047(2) 0.0196(16) 0.0232(16) 0.0007(12) -0.0012(15) 0.0014(14)
B3 0.0299(17) 0.0265(16) 0.0235(16) -0.0019(13) 0.0017(13) -0.0006(13)
C1A 0.0324(16) 0.0257(14) 0.0293(16) -0.0006(12) 0.0094(12) -0.0002(12)
C2A 0.062(2) 0.050(2) 0.0326(18) -0.0102(15) 0.0128(16) -0.0254(18)
C3A 0.0410(18) 0.0379(17) 0.0287(16) 0.0063(13) 0.0098(13) -0.0067(14)
N1A 0.0312(13) 0.0250(12) 0.0254(12) -0.0005(9) 0.0091(10) -0.0040(10)
O1A 0.0477(13) 0.0303(11) 0.0294(11) -0.0016(9) 0.0151(10) -0.0045(10)
C1B 0.0404(18) 0.0331(17) 0.0423(19) 0.0006(14) -0.0033(15) 0.0021(14)
C2B 0.045(2) 0.046(2) 0.065(2) 0.0071(18) 0.0079(18) -0.0002(16)
C3B 0.0430(19) 0.060(2) 0.0310(17) 0.0000(16) 0.0021(14) -0.0025(17)
N1B 0.0305(14) 0.0339(14) 0.0417(15) 0.0016(12) 0.0043(11) 0.0024(11)
O1B 0.0493(14) 0.0421(14) 0.0552(15) 0.0028(11) -0.0145(12) 0.0039(11)
C1C 0.0337(17) 0.0265(16) 0.0472(19) -0.0016(14) 0.0138(14) -0.0055(13)
C2C 0.048(2) 0.0274(16) 0.052(2) 0.0066(14) 0.0128(16) -0.0041(14)
C3C 0.046(2) 0.0242(16) 0.062(2) -0.0019(15) 0.0054(17) -0.0044(14)
N1C 0.0311(13) 0.0222(12) 0.0498(16) -0.0005(11) 0.0086(12) -0.0013(10)
O1C 0.0455(13) 0.0235(11) 0.0470(13) -0.0007(9) 0.0177(10) -0.0085(9)
C1D 0.050(2) 0.042(2) 0.047(2) -0.0117(16) 0.0187(16) -0.0209(16)
C2D 0.066(2) 0.0280(17) 0.047(2) -0.0058(15) 0.0205(17) -0.0065(16)
C3D 0.107(3) 0.0306(19) 0.059(2) -0.0050(17) 0.023(2) -0.029(2)
N1D 0.0534(17) 0.0233(13) 0.0408(15) -0.0033(11) 0.0132(13) -0.0116(12)
O1D 0.0504(15) 0.0323(13) 0.0836(19) -0.0223(13) 0.0307(13) -0.0167(11)
C1E 0.0380(18) 0.0267(16) 0.0411(18) 0.0050(13) 0.0091(14) 0.0000(13)
C2E 0.060(2) 0.0358(18) 0.050(2) -0.0092(16) 0.0147(17) -0.0042(16)
C3E 0.042(2) 0.0390(19) 0.065(2) 0.0032(17) 0.0205(17) 0.0066(15)
N1E 0.0350(14) 0.0253(13) 0.0383(14) 0.0064(11) 0.0126(11) 0.0040(11)
O1E 0.0365(12) 0.0356(12) 0.0473(13) -0.0038(10) 0.0155(10) 0.0046(10)
C1F 0.028(4) 0.029(4) 0.030(3) 0.003(3) 0.004(3) 0.004(3)
C2F 0.037(6) 0.061(7) 0.056(5) -0.008(5) 0.015(4) 0.005(5)
C3F 0.081(9) 0.031(6) 0.108(9) -0.008(6) 0.023(7) 0.016(5)
N1F 0.031(7) 0.048(9) 0.043(8) 0.006(6) 0.012(4) 0.006(6)
O1F 0.036(7) 0.025(6) 0.043(4) 0.000(4) 0.005(5) 0.003(4)
C11F 0.041(4) 0.045(4) 0.038(4) 0.008(3) -0.005(3) 0.006(3)
C12F 0.057(6) 0.032(6) 0.055(5) -0.006(4) 0.014(4) -0.003(5)
C13F 0.040(5) 0.063(6) 0.056(5) -0.014(4) 0.006(4) 0.005(4)
N11F 0.033(8) 0.028(5) 0.031(6) -0.001(4) 0.011(4) 0.003(4)
O11F 0.034(6) 0.032(6) 0.039(5) 0.005(4) 0.013(4) 0.004(4)
C1G 0.0331(17) 0.0423(19) 0.0412(19) -0.0040(15) 0.0048(14) -0.0010(14)
C2G 0.201(7) 0.169(6) 0.058(3) -0.051(4) -0.025(4) 0.131(6)
C3G 0.067(3) 0.076(3) 0.044(2) 0.0129(19) -0.011(2) -0.019(2)
N1G 0.0563(19) 0.065(2) 0.0382(16) -0.0113(15) -0.0090(14) 0.0137(16)
O1G 0.0421(14) 0.0788(19) 0.0368(13) -0.0132(13) -0.0021(11) 0.0071(13)
C1H 0.032(4) 0.037(6) 0.027(6) -0.004(4) 0.013(3) 0.004(5)
C2H 0.033(3) 0.028(3) 0.039(4) 0.000(3) 0.011(3) 0.000(3)
C3H 0.046(5) 0.036(6) 0.036(5) 0.003(4) 0.010(4) 0.009(5)
N1H 0.031(3) 0.030(4) 0.028(4) 0.004(3) 0.006(3) 0.000(3)
O1H 0.059(5) 0.037(5) 0.043(5) 0.009(3) 0.025(4) -0.017(3)
C11H 0.035(4) 0.033(6) 0.041(7) -0.004(5) 0.015(4) 0.006(5)
C12H 0.042(4) 0.058(5) 0.040(4) -0.015(3) 0.004(3) -0.005(3)
C13H 0.060(6) 0.051(7) 0.050(7) 0.020(5) 0.034(5) 0.006(6)
N11H 0.031(3) 0.035(4) 0.023(3) 0.003(3) 0.011(2) -0.003(3)
O11H 0.059(5) 0.033(4) 0.037(4) 0.009(3) 0.024(4) -0.005(3)
Eu1 0.03380(9) 0.01876(8) 0.02296(8) 0.00263(5) 0.00794(6) -0.00068(6)
C1I 0.083(5) 0.069(5) 0.101(6) -0.006(5) 0.023(5) -0.016(4)
C2I 0.074(4) 0.022(3) 0.067(4) -0.007(3) 0.019(3) 0.006(3)
N1I 0.182(7) 0.027(3) 0.065(4) 0.006(3) -0.009(4) -0.019(4)
O1I 0.088(4) 0.054(3) 0.114(4) 0.012(3) 0.019(3) -0.007(3)

loop_
_atom_type_symbol
_atom_type_description
_atom_type_scat_dispersion_real
_atom_type_scat_dispersion_imag
_atom_type_scat_source
C C 0.0033 0.0016 'International Tables Vol C Tables 4.2.6.8 and 6.1.1.4'
H H 0.0000 0.0000 'International Tables Vol C Tables 4.2.6.8 and 6.1.1.4'
B B 0.0013 0.0007 'International Tables Vol C Tables 4.2.6.8 and 6.1.1.4'
N N 0.0061 0.0033 'International Tables Vol C Tables 4.2.6.8 and 6.1.1.4'
O O 0.0106 0.0060 'International Tables Vol C Tables 4.2.6.8 and 6.1.1.4'
Eu Eu -0.1578 3.6682 'International Tables Vol C Tables 4.2.6.8 and 6.1.1.4'

loop_
_geom_angle_atom_site_label_1
_geom_angle_atom_site_label_2
_geom_angle_atom_site_label_3
_geom_angle
C2 C1 C9 116.8(3)
C2 C1 C11 123.2(2)
C9 C1 C11 119.8(2)
O1 C2 C1 128.1(3)
O1 C2 C3 109.7(2)
C1 C2 C3 122.1(3)
O2 C3 C4 127.7(3)
O2 C3 C2 110.2(2)
C4 C3 C2 122.1(3)
C3 C4 C10 118.4(3)
C3 C4 H4 120.8
C10 C4 H4 120.8
C6 C5 C10 121.9(3)
C6 C5 H5 119.1
C10 C5 H5 119.1
C5 C6 C7 119.3(3)
C5 C6 H6 120.3
C7 C6 H6 120.3
C8 C7 C6 120.9(3)
C8 C7 H7 119.6
C6 C7 H7 119.6
C7 C8 C9 121.3(3)
C7 C8 H8 119.4
C9 C8 H8 119.4
C8 C9 C10 117.7(3)
C8 C9 C1 121.6(3)
C10 C9 C1 120.8(3)
C5 C10 C9 119.0(3)
C5 C10 C4 121.3(3)
C9 C10 C4 119.7(3)
C12 C11 C19 116.6(3)
C12 C11 C1 123.3(3)
C19 C11 C1 120.1(2)
O3 C12 C11 128.0(3)
O3 C12 C13 109.7(2)
C11 C12 C13 122.3(3)
O4 C13 C14 127.5(3)
O4 C13 C12 110.3(2)
C14 C13 C12 122.2(3)
C13 C14 C20 117.8(3)
C13 C14 H14 121.1
C20 C14 H14 121.1
C16 C15 C20 121.5(3)
C16 C15 H15 119.3
C20 C15 H15 119.3
C15 C16 C17 119.7(3)
C15 C16 H16 120.1
C17 C16 H16 120.1
C18 C17 C16 120.5(3)
C18 C17 H17 119.7
C16 C17 H17 119.7
C17 C18 C19 121.7(3)
C17 C18 H18 119.2
C19 C18 H18 119.2
C18 C19 C20 117.6(3)
C18 C19 C11 121.6(3)
C20 C19 C11 120.7(2)
C15 C20 C14 120.8(3)
C15 C20 C19 119.0(3)
C14 C20 C19 120.2(3)
C22 C21 C29 116.5(2)
C22 C21 C31 124.2(2)
C29 C21 C31 119.3(2)
O5 C22 C21 127.1(2)
O5 C22 C23 109.9(2)
C21 C22 C23 123.0(2)
C24 C23 O6 128.0(2)
C24 C23 C22 122.2(2)
O6 C23 C22 109.9(2)
C23 C24 C30 117.5(2)
C23 C24 H24 121.3
C30 C24 H24 121.3
C26 C25 C30 122.2(3)
C26 C25 H25 118.9
C30 C25 H25 118.9
C25 C26 C27 119.9(3)
C25 C26 H26 120.1
C27 C26 H26 120.1
C28 C27 C26 120.0(3)
C28 C27 H27 120.0
C26 C27 H27 120.0
C27 C28 C29 121.5(3)
C27 C28 H28 119.2
C29 C28 H28 119.2
C28 C29 C30 118.2(2)
C28 C29 C21 122.0(3)
C30 C29 C21 119.9(2)
C25 C30 C24 120.9(3)
C25 C30 C29 118.2(3)
C24 C30 C29 120.9(2)
C32 C31 C39 117.1(2)
C32 C31 C21 122.4(2)
C39 C31 C21 120.3(2)
O7 C32 C31 127.8(2)
O7 C32 C33 109.7(2)
C31 C32 C33 122.5(2)
C34 C33 O8 128.2(2)
C34 C33 C32 121.8(2)
O8 C33 C32 110.0(2)
C33 C34 C40 118.1(3)
C33 C34 H34 120.9
C40 C34 H34 120.9
C36 C35 C40 121.8(3)
C36 C35 H35 119.1
C40 C35 H35 119.1
C35 C36 C37 119.9(3)
C35 C36 H36 120.0
C37 C36 H36 120.0
C38 C37 C36 120.3(3)
C38 C37 H37 119.9
C36 C37 H37 119.9
C37 C38 C39 121.5(3)
C37 C38 H38 119.2
C39 C38 H38 119.2
C38 C39 C40 117.9(3)
C38 C39 C31 122.0(3)
C40 C39 C31 120.1(2)
C35 C40 C34 121.4(3)
C35 C40 C39 118.5(3)
C34 C40 C39 120.1(2)
C42 C41 C49 117.0(2)
C42 C41 C51 122.1(2)
C49 C41 C51 120.7(2)
O9 C42 C41 127.9(2)
O9 C42 C43 110.0(2)
C41 C42 C43 122.0(2)
C44 C43 O10 128.5(2)
C44 C43 C42 121.9(2)
O10 C43 C42 109.6(2)
C43 C44 C50 118.6(2)
C43 C44 H44 120.7
C50 C44 H44 120.7
C46 C45 C50 121.8(3)
C46 C45 H45 119.1
C50 C45 H45 119.1
C45 C46 C47 120.2(3)
C45 C46 H46 119.9
C47 C46 H46 119.9
C48 C47 C46 120.1(3)
C48 C47 H47 120.0
C46 C47 H47 120.0
C47 C48 C49 121.6(3)
C47 C48 H48 119.2
C49 C48 H48 119.2
C48 C49 C50 118.1(2)
C48 C49 C41 121.7(2)
C50 C49 C41 120.2(2)
C44 C50 C45 121.6(3)
C44 C50 C49 120.2(2)
C45 C50 C49 118.2(2)
C52 C51 C59 116.4(2)
C52 C51 C41 123.3(2)
C59 C51 C41 120.2(2)
O11 C52 C51 127.8(2)
O11 C52 C53 109.5(2)
C51 C52 C53 122.7(2)
O12 C53 C54 128.0(3)
O12 C53 C52 110.2(2)
C54 C53 C52 121.8(2)
C53 C54 C60 118.5(3)
C53 C54 H54 120.7
C60 C54 H54 120.7
C56 C55 C60 121.5(3)
C56 C55 H55 119.2
C60 C55 H55 119.2
C55 C56 C57 120.0(3)
C55 C56 H56 120.0
C57 C56 H56 120.0
C58 C57 C56 120.3(3)
C58 C57 H57 119.8
C56 C57 H57 119.8
C57 C58 C59 121.7(3)
C57 C58 H58 119.1
C59 C58 H58 119.1
C58 C59 C60 117.8(2)
C58 C59 C51 121.6(3)
C60 C59 C51 120.6(2)
C55 C60 C54 121.4(3)
C55 C60 C59 118.7(3)
C54 C60 C59 119.9(2)
C2 O1 B1 107.9(2)
C3 O2 B1 107.6(2)
C12 O3 B2 107.6(2)
C13 O4 B2 107.4(2)
C22 O5 B2 107.6(2)
C23 O6 B2 107.8(2)
C32 O7 B3 107.0(2)
C33 O8 B3 106.5(2)
C42 O9 B3 107.8(2)
C43 O10 B3 108.0(2)
C52 O11 B1 107.3(2)
C53 O12 B1 107.5(2)
O12 B1 O1 111.7(3)
O12 B1 O11 104.9(2)
O1 B1 O11 114.6(2)
O12 B1 O2 112.2(2)
O1 B1 O2 104.5(2)
O11 B1 O2 109.0(2)
O6 B2 O5 104.9(2)
O6 B2 O4 111.8(2)
O5 B2 O4 111.1(3)
O6 B2 O3 111.9(3)
O5 B2 O3 112.4(2)
O4 B2 O3 104.9(2)
O10 B3 O8 114.6(2)
O10 B3 O7 111.6(2)
O8 B3 O7 104.4(2)
O10 B3 O9 104.7(2)
O8 B3 O9 109.3(2)
O7 B3 O9 112.5(2)
O1A C1A N1A 123.8(3)
O1A C1A H59 118.1
N1A C1A H59 118.1
N1A C2A H60 109.5
N1A C2A H61 109.5
H60 C2A H61 109.5
N1A C2A H62 109.5
H60 C2A H62 109.5
H61 C2A H62 109.5
N1A C3A H63 109.5
N1A C3A H64 109.5
H63 C3A H64 109.5
N1A C3A H65 109.5
H63 C3A H65 109.5
H64 C3A H65 109.5
C1A N1A C2A 121.1(2)
C1A N1A C3A 121.9(2)
C2A N1A C3A 116.8(2)
C1A O1A Eu1 134.13(19)
O1B C1B N1B 124.8(3)
O1B C1B H66 117.6
N1B C1B H66 117.6
N1B C2B H111 109.5
N1B C2B H112 109.5
H111 C2B H112 109.5
N1B C2B H113 109.5
H111 C2B H113 109.5
H112 C2B H113 109.5
N1B C3B H114 109.5
N1B C3B H115 109.5
H114 C3B H115 109.5
N1B C3B H116 109.5
H114 C3B H116 109.5
H115 C3B H116 109.5
C1B N1B C2B 121.7(3)
C1B N1B C3B 121.3(3)
C2B N1B C3B 116.6(3)
C1B O1B Eu1 150.5(2)
O1C C1C N1C 124.3(3)
O1C C1C H67 117.9
N1C C1C H67 117.9
N1C C2C H68 109.5
N1C C2C H69 109.5
H68 C2C H69 109.5
N1C C2C H70 109.5
H68 C2C H70 109.5
H69 C2C H70 109.5
N1C C3C H71 109.5
N1C C3C H72 109.5
H71 C3C H72 109.5
N1C C3C H73 109.5
H71 C3C H73 109.5
H72 C3C H73 109.5
C1C N1C C2C 120.7(3)
C1C N1C C3C 121.2(3)
C2C N1C C3C 118.1(3)
C1C O1C Eu1 132.1(2)
O1D C1D N1D 124.9(3)
O1D C1D H74 117.5
N1D C1D H74 117.5
N1D C2D H75 109.5
N1D C2D H76 109.5
H75 C2D H76 109.5
N1D C2D H77 109.5
H75 C2D H77 109.5
H76 C2D H77 109.5
N1D C3D H78 109.5
N1D C3D H79 109.5
H78 C3D H79 109.5
N1D C3D H80 109.5
H78 C3D H80 109.5
H79 C3D H80 109.5
C1D N1D C2D 120.8(3)
C1D N1D C3D 122.0(3)
C2D N1D C3D 117.2(3)
C1D O1D Eu1 142.8(2)
O1E C1E N1E 123.6(3)
O1E C1E H81 118.2
N1E C1E H81 118.2
N1E C2E H82 109.5
N1E C2E H83 109.5
H82 C2E H83 109.5
N1E C2E H84 109.5
H82 C2E H84 109.5
H83 C2E H84 109.5
N1E C3E H85 109.5
N1E C3E H86 109.5
H85 C3E H86 109.5
N1E C3E H87 109.5
H85 C3E H87 109.5
H86 C3E H87 109.5
C1E N1E C2E 120.5(3)
C1E N1E C3E 121.9(3)
C2E N1E C3E 117.6(3)
C1E O1E Eu1 130.6(2)
O1F C1F N1F 126.2(12)
O1F C1F H88 116.9
N1F C1F H88 116.9
N1F C2F H89 109.5
N1F C2F H90 109.5
H89 C2F H90 109.5
N1F C2F H91 109.5
H89 C2F H91 109.5
H90 C2F H91 109.5
N1F C3F H92 109.5
N1F C3F H93 109.5
H92 C3F H93 109.5
N1F C3F H94 109.5
H92 C3F H94 109.5
H93 C3F H94 109.5
C1F N1F C3F 126.1(12)
C1F N1F C2F 117.4(17)
C3F N1F C2F 116.5(16)
C1F O1F Eu1 137.6(8)
O11F C11F N11F 122.0(9)
O11F C11F H95 119.0
N11F C11F H95 119.0
N11F C12F H96 109.5
N11F C12F H97 109.5
H96 C12F H97 109.5
N11F C12F H98 109.5
H96 C12F H98 109.5
H97 C12F H98 109.5
N11F C13F H99 109.5
N11F C13F H100 109.5
H99 C13F H100 109.5
N11F C13F H101 109.5
H99 C13F H101 109.5
H100 C13F H101 109.5
C11F N11F C12F 125.6(11)
C11F N11F C13F 118.8(11)
C12F N11F C13F 115.5(13)
C11F O11F Eu1 124.5(9)
O1G C1G N1G 124.8(3)
O1G C1G H102 117.6
N1G C1G H102 117.6
N1G C2G H117 109.5
N1G C2G H118 109.5
H117 C2G H118 109.5
N1G C2G H119 109.5
H117 C2G H119 109.5
H118 C2G H119 109.5
N1G C3G H120 109.5
N1G C3G H121 109.5
H120 C3G H121 109.5
N1G C3G H122 109.5
H120 C3G H122 109.5
H121 C3G H122 109.5
C1G N1G C2G 119.9(3)
C1G N1G C3G 122.2(3)
C2G N1G C3G 117.9(3)
C1G O1G Eu1 142.1(2)
O1H C1H N1H 124.3(12)
O1H C1H H138 117.8
N1H C1H H138 117.8
N1H C2H O1I 147.1(5)
N1H C2H H135 109.5
O1I C2H H135 40.5
N1H C2H H136 109.5
O1I C2H H136 78.9
H135 C2H H136 109.5
N1H C2H H137 109.5
O1I C2H H137 96.5
H135 C2H H137 109.5
H136 C2H H137 109.5
N1H C3H H126 109.5
N1H C3H H127 109.5
H126 C3H H127 109.5
N1H C3H H128 109.5
H126 C3H H128 109.5
H127 C3H H128 109.5
C1H N1H C2H 120.1(8)
C1H N1H C3H 121.1(10)
C2H N1H C3H 118.7(7)
C1H O1H Eu1 144.8(8)
O11H C11H N11H 123.6(12)
O11H C11H H139 118.2
N11H C11H H139 118.2
N11H C12H H129 109.5
N11H C12H H130 109.5
H129 C12H H130 109.5
N11H C12H H131 109.5
H129 C12H H131 109.5
H130 C12H H131 109.5
N11H C13H H132 109.5
N11H C13H H133 109.5
H132 C13H H133 109.5
N11H C13H H134 109.5
H132 C13H H134 109.5
H133 C13H H134 109.5
C11H N11H C12H 120.6(8)
C11H N11H C13H 122.2(10)
C12H N11H C13H 117.1(7)
C11H O11H Eu1 149.2(9)
O1B Eu1 O11H 115.6(2)
O1B Eu1 O1A 81.64(9)
O11H Eu1 O1A 150.0(2)
O1B Eu1 O1D 72.07(9)
O11H Eu1 O1D 83.35(19)
O1A Eu1 O1D 78.92(8)
O1B Eu1 O1G 141.50(9)
O11H Eu1 O1G 73.2(2)
O1A Eu1 O1G 109.49(8)
O1D Eu1 O1G 145.13(10)
O1B Eu1 O1F 147.1(3)
O1A Eu1 O1F 74.3(4)
O1D Eu1 O1F 81.3(2)
O1G Eu1 O1F 69.4(3)
O1B Eu1 O11F 137.9(3)
O11H Eu1 O11F 77.2(4)
O1A Eu1 O11F 74.1(4)
O1D Eu1 O11F 69.9(2)
O1G Eu1 O11F 79.8(2)
O1B Eu1 O1H 108.3(3)
O1A Eu1 O1H 140.8(2)
O1D Eu1 O1H 69.2(2)
O1G Eu1 O1H 86.5(2)
O1F Eu1 O1H 78.8(5)
O1B Eu1 O1C 77.39(8)
O11H Eu1 O1C 134.33(18)
O1A Eu1 O1C 71.18(7)
O1D Eu1 O1C 139.77(9)
O1G Eu1 O1C 72.24(9)
O1F Eu1 O1C 114.4(3)
O11F Eu1 O1C 123.9(3)
O1H Eu1 O1C 147.3(2)
O1B Eu1 O1E 73.14(8)
O11H Eu1 O1E 69.7(2)
O1A Eu1 O1E 140.30(7)
O1D Eu1 O1E 119.75(8)
O1G Eu1 O1E 76.00(8)
O1F Eu1 O1E 138.8(4)
O11F Eu1 O1E 143.3(4)
O1H Eu1 O1E 77.4(2)
O1C Eu1 O1E 73.68(8)
O1I C1I N1I 122.1(8)
O1I C1I H140 118.9
N1I C1I H140 118.9
N1I C2I H141 109.5
N1I C2I H142 109.5
H141 C2I H142 109.5
N1I C2I H143 109.5
H141 C2I H143 109.5
H142 C2I H143 109.5
C2I N1I C1I 125.1(7)
C1I O1I C2H 93.8(5)

loop_
_geom_bond_atom_site_label_1
_geom_bond_atom_site_label_2
_geom_bond_distance
C1 C2 1.364(4)
C1 C9 1.448(4)
C1 C11 1.510(4)
C2 O1 1.359(3)
C2 C3 1.427(4)
C3 O2 1.350(3)
C3 C4 1.354(4)
C4 C10 1.427(4)
C4 H4 0.9500
C5 C6 1.370(5)
C5 C10 1.413(4)
C5 H5 0.9500
C6 C7 1.390(5)
C6 H6 0.9500
C7 C8 1.382(5)
C7 H7 0.9500
C8 C9 1.416(4)
C8 H8 0.9500
C9 C10 1.427(4)
C11 C12 1.368(4)
C11 C19 1.442(4)
C12 O3 1.360(3)
C12 C13 1.428(4)
C13 O4 1.356(3)
C13 C14 1.357(4)
C14 C20 1.427(4)
C14 H14 0.9500
C15 C16 1.371(4)
C15 C20 1.420(4)
C15 H15 0.9500
C16 C17 1.407(5)
C16 H16 0.9500
C17 C18 1.366(4)
C17 H17 0.9500
C18 C19 1.428(4)
C18 H18 0.9500
C19 C20 1.429(4)
C21 C22 1.362(4)
C21 C29 1.446(4)
C21 C31 1.496(4)
C22 O5 1.359(3)
C22 C23 1.423(4)
C23 C24 1.352(4)
C23 O6 1.360(3)
C24 C30 1.424(4)
C24 H24 0.9500
C25 C26 1.361(4)
C25 C30 1.417(4)
C25 H25 0.9500
C26 C27 1.409(5)
C26 H26 0.9500
C27 C28 1.373(4)
C27 H27 0.9500
C28 C29 1.420(4)
C28 H28 0.9500
C29 C30 1.434(4)
C31 C32 1.364(3)
C31 C39 1.441(4)
C32 O7 1.355(3)
C32 C33 1.425(4)
C33 C34 1.357(4)
C33 O8 1.360(3)
C34 C40 1.429(4)
C34 H34 0.9500
C35 C36 1.368(4)
C35 C40 1.414(4)
C35 H35 0.9500
C36 C37 1.393(4)
C36 H36 0.9500
C37 C38 1.381(4)
C37 H37 0.9500
C38 C39 1.412(4)
C38 H38 0.9500
C39 C40 1.435(4)
C41 C42 1.368(4)
C41 C49 1.448(4)
C41 C51 1.494(4)
C42 O9 1.345(3)
C42 C43 1.429(4)
C43 C44 1.355(4)
C43 O10 1.363(3)
C44 C50 1.419(4)
C44 H44 0.9500
C45 C46 1.355(4)
C45 C50 1.425(4)
C45 H45 0.9500
C46 C47 1.404(4)
C46 H46 0.9500
C47 C48 1.371(4)
C47 H47 0.9500
C48 C49 1.418(4)
C48 H48 0.9500
C49 C50 1.432(4)
C51 C52 1.370(4)
C51 C59 1.445(4)
C52 O11 1.357(3)
C52 C53 1.427(4)
C53 O12 1.353(3)
C53 C54 1.357(4)
C54 C60 1.421(4)
C54 H54 0.9500
C55 C56 1.369(4)
C55 C60 1.419(4)
C55 H55 0.9500
C56 C57 1.405(4)
C56 H56 0.9500
C57 C58 1.370(4)
C57 H57 0.9500
C58 C59 1.421(4)
C58 H58 0.9500
C59 C60 1.437(4)
O1 B1 1.480(4)
O2 B1 1.495(4)
O3 B2 1.486(4)
O4 B2 1.486(4)
O5 B2 1.484(4)
O6 B2 1.476(4)
O7 B3 1.487(3)
O8 B3 1.482(4)
O9 B3 1.496(4)
O10 B3 1.469(4)
O11 B1 1.488(4)
O12 B1 1.472(4)
C1A O1A 1.263(3)
C1A N1A 1.298(4)
C1A H59 0.9500
C2A N1A 1.456(4)
C2A H60 0.9800
C2A H61 0.9800
C2A H62 0.9800
C3A N1A 1.458(4)
C3A H63 0.9800
C3A H64 0.9800
C3A H65 0.9800
O1A Eu1 2.367(2)
C1B O1B 1.246(4)
C1B N1B 1.314(4)
C1B H66 0.9500
C2B N1B 1.452(4)
C2B H111 0.9800
C2B H112 0.9800
C2B H113 0.9800
C3B N1B 1.461(4)
C3B H114 0.9800
C3B H115 0.9800
C3B H116 0.9800
O1B Eu1 2.347(2)
C1C O1C 1.244(3)
C1C N1C 1.319(4)
C1C H67 0.9500
C2C N1C 1.458(4)
C2C H68 0.9800
C2C H69 0.9800
C2C H70 0.9800
C3C N1C 1.460(4)
C3C H71 0.9800
C3C H72 0.9800
C3C H73 0.9800
O1C Eu1 2.424(2)
C1D O1D 1.243(4)
C1D N1D 1.311(4)
C1D H74 0.9500
C2D N1D 1.450(4)
C2D H75 0.9800
C2D H76 0.9800
C2D H77 0.9800
C3D N1D 1.456(4)
C3D H78 0.9800
C3D H79 0.9800
C3D H80 0.9800
O1D Eu1 2.381(2)
C1E O1E 1.241(3)
C1E N1E 1.318(4)
C1E H81 0.9500
C2E N1E 1.454(4)
C2E H82 0.9800
C2E H83 0.9800
C2E H84 0.9800
C3E N1E 1.454(4)
C3E H85 0.9800
C3E H86 0.9800
C3E H87 0.9800
O1E Eu1 2.440(2)
C1F O1F 1.290(16)
C1F N1F 1.29(2)
C1F H88 0.9500
C2F N1F 1.485(13)
C2F H89 0.9800
C2F H90 0.9800
C2F H91 0.9800
C3F N1F 1.46(2)
C3F H92 0.9800
C3F H93 0.9800
C3F H94 0.9800
O1F Eu1 2.395(17)
C11F O11F 1.256(17)
C11F N11F 1.332(19)
C11F H95 0.9500
C12F N11F 1.464(14)
C12F H96 0.9800
C12F H97 0.9800
C12F H98 0.9800
C13F N11F 1.468(14)
C13F H99 0.9800
C13F H100 0.9800
C13F H101 0.9800
O11F Eu1 2.417(15)
C1G O1G 1.231(4)
C1G N1G 1.304(4)
C1G H102 0.9500
C2G N1G 1.444(5)
C2G H117 0.9800
C2G H118 0.9800
C2G H119 0.9800
C3G N1G 1.457(4)
C3G H120 0.9800
C3G H121 0.9800
C3G H122 0.9800
O1G Eu1 2.386(2)
C1H O1H 1.254(17)
C1H N1H 1.301(15)
C1H H138 0.9500
C2H N1H 1.453(9)
C2H O1I 1.904(8)
C2H H135 0.9800
C2H H136 0.9800
C2H H137 0.9800
C3H N1H 1.454(14)
C3H H126 0.9800
C3H H127 0.9800
C3H H128 0.9800
O1H Eu1 2.424(10)
C11H O11H 1.225(17)
C11H N11H 1.337(15)
C11H H139 0.9500
C12H N11H 1.448(10)
C12H H129 0.9800
C12H H130 0.9800
C12H H131 0.9800
C13H N11H 1.457(13)
C13H H132 0.9800
C13H H133 0.9800
C13H H134 0.9800
O11H Eu1 2.354(10)
C1I O1I 1.255(8)
C1I N1I 1.348(10)
C1I H140 0.9500
C2I N1I 1.253(10)
C2I H141 0.9800
C2I H142 0.9800
C2I H143 0.9800

loop_
_geom_torsion_atom_site_label_1
_geom_torsion_atom_site_label_2
_geom_torsion_atom_site_label_3
_geom_torsion_atom_site_label_4
_geom_torsion
C9 C1 C2 O1 179.9(2)
C11 C1 C2 O1 4.0(4)
C9 C1 C2 C3 3.1(4)
C11 C1 C2 C3 -172.8(2)
O1 C2 C3 O2 -1.1(3)
C1 C2 C3 O2 176.2(2)
O1 C2 C3 C4 -179.3(3)
C1 C2 C3 C4 -1.9(4)
O2 C3 C4 C10 -177.3(3)
C2 C3 C4 C10 0.5(4)
C10 C5 C6 C7 -0.2(5)
C5 C6 C7 C8 1.1(5)
C6 C7 C8 C9 -0.8(5)
C7 C8 C9 C10 -0.3(4)
C7 C8 C9 C1 179.1(3)
C2 C1 C9 C8 177.5(3)
C11 C1 C9 C8 -6.5(4)
C2 C1 C9 C10 -3.1(4)
C11 C1 C9 C10 173.0(2)
C6 C5 C10 C9 -1.0(5)
C6 C5 C10 C4 178.9(3)
C8 C9 C10 C5 1.2(4)
C1 C9 C10 C5 -178.2(3)
C8 C9 C10 C4 -178.7(3)
C1 C9 C10 C4 1.9(4)
C3 C4 C10 C5 179.5(3)
C3 C4 C10 C9 -0.6(4)
C2 C1 C11 C12 -75.2(4)
C9 C1 C11 C12 109.1(3)
C2 C1 C11 C19 106.1(3)
C9 C1 C11 C19 -69.6(3)
C19 C11 C12 O3 -177.8(3)
C1 C11 C12 O3 3.5(4)
C19 C11 C12 C13 3.0(4)
C1 C11 C12 C13 -175.7(2)
O3 C12 C13 O4 0.2(3)
C11 C12 C13 O4 179.6(2)
O3 C12 C13 C14 -179.4(3)
C11 C12 C13 C14 -0.1(4)
O4 C13 C14 C20 177.5(3)
C12 C13 C14 C20 -2.8(4)
C20 C15 C16 C17 1.6(4)
C15 C16 C17 C18 0.0(5)
C16 C17 C18 C19 -1.4(4)
C17 C18 C19 C20 1.3(4)
C17 C18 C19 C11 -177.3(3)
C12 C11 C19 C18 175.6(3)
C1 C11 C19 C18 -5.6(4)
C12 C11 C19 C20 -3.0(4)
C1 C11 C19 C20 175.8(2)
C16 C15 C20 C14 177.0(3)
C16 C15 C20 C19 -1.6(4)
C13 C14 C20 C15 -175.9(3)
C13 C14 C20 C19 2.8(4)
C18 C19 C20 C15 0.2(4)
C11 C19 C20 C15 178.8(3)
C18 C19 C20 C14 -178.5(3)
C11 C19 C20 C14 0.1(4)
C29 C21 C22 O5 179.5(2)
C31 C21 C22 O5 1.2(4)
C29 C21 C22 C23 0.8(4)
C31 C21 C22 C23 -177.4(2)
O5 C22 C23 C24 -177.9(2)
C21 C22 C23 C24 1.0(4)
O5 C22 C23 O6 1.8(3)
C21 C22 C23 O6 -179.3(2)
O6 C23 C24 C30 179.2(3)
C22 C23 C24 C30 -1.2(4)
C30 C25 C26 C27 -0.1(6)
C25 C26 C27 C28 1.5(7)
C26 C27 C28 C29 -1.3(6)
C27 C28 C29 C30 -0.1(5)
C27 C28 C29 C21 178.3(3)
C22 C21 C29 C28 179.5(3)
C31 C21 C29 C28 -2.2(4)
C22 C21 C29 C30 -2.2(4)
C31 C21 C29 C30 176.1(2)
C26 C25 C30 C24 179.7(3)
C26 C25 C30 C29 -1.2(5)
C23 C24 C30 C25 178.8(3)
C23 C24 C30 C29 -0.3(4)
C28 C29 C30 C25 1.3(4)
C21 C29 C30 C25 -177.0(3)
C28 C29 C30 C24 -179.6(3)
C21 C29 C30 C24 2.1(4)
C22 C21 C31 C32 -95.7(3)
C29 C21 C31 C32 86.1(3)
C22 C21 C31 C39 89.3(3)
C29 C21 C31 C39 -88.9(3)
C39 C31 C32 O7 -175.8(2)
C21 C31 C32 O7 8.9(4)
C39 C31 C32 C33 5.1(4)
C21 C31 C32 C33 -170.1(2)
O7 C32 C33 C34 178.2(2)
C31 C32 C33 C34 -2.5(4)
O7 C32 C33 O8 -2.3(3)
C31 C32 C33 O8 177.0(2)
O8 C33 C34 C40 179.1(3)
C32 C33 C34 C40 -1.5(4)
C40 C35 C36 C37 0.6(5)
C35 C36 C37 C38 1.4(5)
C36 C37 C38 C39 -2.0(5)
C37 C38 C39 C40 0.6(4)
C37 C38 C39 C31 -177.1(3)
C32 C31 C39 C38 173.9(3)
C21 C31 C39 C38 -10.8(4)
C32 C31 C39 C40 -3.8(4)
C21 C31 C39 C40 171.6(2)
C36 C35 C40 C34 177.1(3)
C36 C35 C40 C39 -1.9(4)
C33 C34 C40 C35 -176.4(3)
C33 C34 C40 C39 2.6(4)
C38 C39 C40 C35 1.3(4)
C31 C39 C40 C35 179.0(2)
C38 C39 C40 C34 -177.8(3)
C31 C39 C40 C34 0.0(4)
C49 C41 C42 O9 -179.2(2)
C51 C41 C42 O9 4.8(4)
C49 C41 C42 C43 3.9(4)
C51 C41 C42 C43 -172.1(2)
O9 C42 C43 C44 179.4(2)
C41 C42 C43 C44 -3.2(4)
O9 C42 C43 O10 -2.0(3)
C41 C42 C43 O10 175.5(2)
O10 C43 C44 C50 -177.3(2)
C42 C43 C44 C50 1.1(4)
C50 C45 C46 C47 0.3(5)
C45 C46 C47 C48 0.9(5)
C46 C47 C48 C49 -1.0(5)
C47 C48 C49 C50 -0.1(4)
C47 C48 C49 C41 -179.5(3)
C42 C41 C49 C48 176.7(2)
C51 C41 C49 C48 -7.2(4)
C42 C41 C49 C50 -2.7(4)
C51 C41 C49 C50 173.3(2)
C43 C44 C50 C45 -179.8(3)
C43 C44 C50 C49 0.0(4)
C46 C45 C50 C44 178.5(3)
C46 C45 C50 C49 -1.3(4)
C48 C49 C50 C44 -178.6(2)
C41 C49 C50 C44 0.8(4)
C48 C49 C50 C45 1.2(4)
C41 C49 C50 C45 -179.3(2)
C42 C41 C51 C52 -77.6(4)
C49 C41 C51 C52 106.5(3)
C42 C41 C51 C59 105.0(3)
C49 C41 C51 C59 -70.8(3)
C59 C51 C52 O11 -178.6(2)
C41 C51 C52 O11 3.9(4)
C59 C51 C52 C53 2.7(4)
C41 C51 C52 C53 -174.7(2)
O11 C52 C53 O12 -1.1(3)
C51 C52 C53 O12 177.7(2)
O11 C52 C53 C54 179.0(2)
C51 C52 C53 C54 -2.1(4)
O12 C53 C54 C60 179.6(2)
C52 C53 C54 C60 -0.6(4)
C60 C55 C56 C57 0.0(5)
C55 C56 C57 C58 0.4(5)
C56 C57 C58 C59 0.2(4)
C57 C58 C59 C60 -1.1(4)
C57 C58 C59 C51 -179.9(3)
C52 C51 C59 C58 177.9(2)
C41 C51 C59 C58 -4.5(4)
C52 C51 C59 C60 -0.8(4)
C41 C51 C59 C60 176.7(2)
C56 C55 C60 C54 -178.9(3)
C56 C55 C60 C59 -0.9(4)
C53 C54 C60 C55 -179.6(3)
C53 C54 C60 C59 2.4(4)
C58 C59 C60 C55 1.4(4)
C51 C59 C60 C55 -179.8(2)
C58 C59 C60 C54 179.5(2)
C51 C59 C60 C54 -1.7(4)
C1 C2 O1 B1 -174.9(3)
C3 C2 O1 B1 2.3(3)
C4 C3 O2 B1 177.5(3)
C2 C3 O2 B1 -0.6(3)
C11 C12 O3 B2 177.6(3)
C13 C12 O3 B2 -3.1(3)
C14 C13 O4 B2 -177.6(3)
C12 C13 O4 B2 2.7(3)
C21 C22 O5 B2 -179.1(3)
C23 C22 O5 B2 -0.3(3)
C24 C23 O6 B2 177.2(3)
C22 C23 O6 B2 -2.5(3)
C31 C32 O7 B3 173.0(3)
C33 C32 O7 B3 -7.8(3)
C34 C33 O8 B3 -169.2(3)
C32 C33 O8 B3 11.3(3)
C41 C42 O9 B3 -175.6(3)
C43 C42 O9 B3 1.6(3)
C44 C43 O10 B3 180.0(3)
C42 C43 O10 B3 1.4(3)
C51 C52 O11 B1 -173.4(3)
C53 C52 O11 B1 5.5(3)
C54 C53 O12 B1 176.1(3)
C52 C53 O12 B1 -3.8(3)
C53 O12 B1 O1 131.6(2)
C53 O12 B1 O11 6.8(3)
C53 O12 B1 O2 -111.5(2)
C2 O1 B1 O12 119.0(3)
C2 O1 B1 O11 -121.8(3)
C2 O1 B1 O2 -2.5(3)
C52 O11 B1 O12 -7.5(3)
C52 O11 B1 O1 -130.4(3)
C52 O11 B1 O2 112.9(2)
C3 O2 B1 O12 -119.3(2)
C3 O2 B1 O1 1.9(3)
C3 O2 B1 O11 124.9(2)
C23 O6 B2 O5 2.2(3)
C23 O6 B2 O4 -118.3(2)
C23 O6 B2 O3 124.4(2)
C22 O5 B2 O6 -1.2(3)
C22 O5 B2 O4 119.8(2)
C22 O5 B2 O3 -122.9(3)
C13 O4 B2 O6 -125.8(2)
C13 O4 B2 O5 117.4(2)
C13 O4 B2 O3 -4.4(3)
C12 O3 B2 O6 125.9(2)
C12 O3 B2 O5 -116.3(3)
C12 O3 B2 O4 4.5(3)
C43 O10 B3 O8 -120.1(2)
C43 O10 B3 O7 121.5(2)
C43 O10 B3 O9 -0.4(3)
C33 O8 B3 O10 -137.8(2)
C33 O8 B3 O7 -15.4(3)
C33 O8 B3 O9 105.2(2)
C32 O7 B3 O10 138.4(2)
C32 O7 B3 O8 14.1(3)
C32 O7 B3 O9 -104.3(2)
C42 O9 B3 O10 -0.7(3)
C42 O9 B3 O8 122.4(2)
C42 O9 B3 O7 -122.1(2)
O1A C1A N1A C2A 2.8(5)
O1A C1A N1A C3A 179.2(3)
N1A C1A O1A Eu1 140.1(2)
O1B C1B N1B C2B -0.9(5)
O1B C1B N1B C3B 170.9(3)
N1B C1B O1B Eu1 113.7(5)
O1C C1C N1C C2C 3.0(5)
O1C C1C N1C C3C -177.4(3)
N1C C1C O1C Eu1 161.4(2)
O1D C1D N1D C2D -2.8(5)
O1D C1D N1D C3D 176.2(4)
N1D C1D O1D Eu1 101.3(5)
O1E C1E N1E C2E -1.2(5)
O1E C1E N1E C3E -179.5(3)
N1E C1E O1E Eu1 170.2(2)
O1F C1F N1F C3F -173.3(16)
O1F C1F N1F C2F 4(3)
N1F C1F O1F Eu1 -131.6(18)
O11F C11F N11F C12F 1(2)
O11F C11F N11F C13F -179.8(11)
N11F C11F O11F Eu1 159.8(10)
O1G C1G N1G C2G 0.0(7)
O1G C1G N1G C3G 178.7(3)
N1G C1G O1G Eu1 118.1(4)
O1H C1H N1H C2H 4.3(16)
O1H C1H N1H C3H 179.8(11)
O1I C2H N1H C1H -63.5(12)
O1I C2H N1H C3H 121.0(10)
N1H C1H O1H Eu1 153.9(11)
O11H C11H N11H C12H -1.8(15)
O11H C11H N11H C13H -179.0(11)
N11H C11H O11H Eu1 -170.7(10)
O1I C1I N1I C2I 2.4(13)
N1I C1I O1I C2H 145.2(7)
